data_4020760
loop_
_publ_author_name
'Scott E. Denmark'
'Shinji Fujimori'
'Son M. Pham'

_publ_section_title
;
 Lewis Base Catalyzed Aldol Additions of Chiral
 Trichlorosilyl Enolates and Silyl Enol Ethers
;
_journal_name_full 'Journal of Organic Chemistry'
_journal_page_first 10823
_journal_page_last 10840
_journal_paper_doi 10.1021/jo051930+
_journal_volume 70
_journal_year 2005
_chemical_formula_sum 'C12 H16 O3'
_chemical_formula_weight 208.25
_chemical_melting_point 88
_space_group_IT_number 4
_symmetry_cell_setting monoclinic
_symmetry_space_group_name_Hall 'P 2yb'
_symmetry_space_group_name_H-M 'P 1 21 1'
_cell_angle_alpha 90.00
_cell_angle_beta 102.478(2)
_cell_angle_gamma 90.00
_cell_formula_units_Z 2
_cell_length_a 10.1869(9)
_cell_length_b 5.0160(5)
_cell_length_c 10.8921(10)
_cell_measurement_temperature 193(2)
_cell_volume 543.41(9)
_diffrn_ambient_temperature 193(2)
_exptl_crystal_density_diffrn 1.273
_cod_original_sg_symbol_H-M 'P 21'
_cod_database_code 4020760

loop_
_symmetry_equiv_pos_as_xyz
'x, y, z'
'-x, y+1/2, -z'

loop_
_atom_site_label
_atom_site_type_symbol
_atom_site_fract_x
_atom_site_fract_y
_atom_site_fract_z
_atom_site_U_iso_or_equiv
_atom_site_adp_type
_atom_site_occupancy
_atom_site_symmetry_multiplicity
_atom_site_calc_flag
_atom_site_refinement_flags
_atom_site_disorder_assembly
_atom_site_disorder_group
O1 O 0.4364(3) 0.0310(6) 0.9889(3) 0.0391(8) Uani 1 1 d . . .
H1 H 0.4792 0.1753 0.9952 0.059 Uiso 1 1 calc R . .
O2 O 0.2003(3) -0.1190(6) 0.7395(3) 0.0418(9) Uani 1 1 d . . .
O3 O 0.0593(2) 0.1163(5) 0.4789(2) 0.0289(7) Uani 1 1 d . . .
H3 H 0.0235 0.2660 0.4829 0.043 Uiso 1 1 calc R . .
C1 C 0.2980(4) 0.0844(8) 0.9834(4) 0.0293(9) Uani 1 1 d . . .
H1A H 0.2887 0.1717 1.0626 0.035 Uiso 1 1 calc R . .
H1B H 0.2483 -0.0865 0.9765 0.035 Uiso 1 1 calc R . .
C2 C 0.2354(4) 0.2615(8) 0.8734(3) 0.0269(9) Uani 1 1 d . . .
H2 H 0.2924 0.4240 0.8741 0.032 Uiso 1 1 calc R . .
C3 C 0.2253(4) 0.1151(8) 0.7489(3) 0.0255(9) Uani 1 1 d . . .
C4 C 0.2482(4) 0.2796(8) 0.6389(3) 0.0256(9) Uani 1 1 d . . .
H4A H 0.3453 0.3211 0.6519 0.031 Uiso 1 1 calc R . .
H4B H 0.1994 0.4506 0.6375 0.031 Uiso 1 1 calc R . .
C5 C 0.2027(3) 0.1433(8) 0.5112(3) 0.0243(9) Uani 1 1 d . . .
H5 H 0.2415 -0.0407 0.5193 0.029 Uiso 1 1 calc R . .
C6 C 0.2597(4) 0.2869(7) 0.4116(3) 0.0252(9) Uani 1 1 d . . .
C7 C 0.1920(4) 0.4969(8) 0.3432(4) 0.0292(9) Uani 1 1 d . . .
H7 H 0.1051 0.5462 0.3538 0.035 Uiso 1 1 calc R . .
C8 C 0.2517(4) 0.6360(9) 0.2586(3) 0.0335(10) Uani 1 1 d . . .
H8 H 0.2052 0.7806 0.2122 0.040 Uiso 1 1 calc R . .
C9 C 0.3764(4) 0.5661(8) 0.2418(4) 0.0316(10) Uani 1 1 d . . .
H9 H 0.4168 0.6639 0.1850 0.038 Uiso 1 1 calc R . .
C10 C 0.4432(4) 0.3542(8) 0.3071(4) 0.0336(10) Uani 1 1 d . . .
H10 H 0.5288 0.3026 0.2939 0.040 Uiso 1 1 calc R . .
C11 C 0.3854(4) 0.2153(8) 0.3928(4) 0.0296(10) Uani 1 1 d . . .
H11 H 0.4324 0.0706 0.4387 0.035 Uiso 1 1 calc R . .
C12 C 0.0930(4) 0.3466(9) 0.8820(4) 0.0405(12) Uani 1 1 d . . .
H12A H 0.0373 0.1878 0.8837 0.061 Uiso 1 1 calc R . .
H12B H 0.0535 0.4560 0.8087 0.061 Uiso 1 1 calc R . .
H12C H 0.0971 0.4503 0.9589 0.061 Uiso 1 1 calc R . .

loop_
_atom_site_aniso_label
_atom_site_aniso_U_11
_atom_site_aniso_U_22
_atom_site_aniso_U_33
_atom_site_aniso_U_23
_atom_site_aniso_U_13
_atom_site_aniso_U_12
O1 0.0306(16) 0.0427(17) 0.0425(17) 0.0028(15) 0.0047(13) 0.0012(13)
O2 0.067(2) 0.0339(18) 0.0256(17) -0.0013(14) 0.0123(14) -0.0073(16)
O3 0.0214(15) 0.0340(14) 0.0324(14) 0.0032(13) 0.0084(11) -0.0012(12)
C1 0.031(2) 0.036(2) 0.0226(19) -0.0003(17) 0.0076(16) -0.0017(18)
C2 0.026(2) 0.030(2) 0.026(2) -0.0002(18) 0.0073(17) -0.0020(17)
C3 0.026(2) 0.026(2) 0.0241(19) -0.0003(17) 0.0066(15) 0.0015(18)
C4 0.024(2) 0.028(2) 0.026(2) 0.0001(16) 0.0081(16) 0.0005(15)
C5 0.0206(19) 0.030(2) 0.0235(19) 0.0012(18) 0.0068(15) -0.0005(17)
C6 0.026(2) 0.030(2) 0.0213(19) -0.0059(16) 0.0078(15) -0.0047(17)
C7 0.024(2) 0.036(2) 0.031(2) 0.0033(19) 0.0115(17) 0.0042(18)
C8 0.035(2) 0.040(2) 0.026(2) 0.009(2) 0.0071(17) 0.000(2)
C9 0.035(2) 0.040(2) 0.0223(19) -0.0018(17) 0.0108(16) -0.0106(18)
C10 0.021(2) 0.050(3) 0.033(2) -0.007(2) 0.0133(17) -0.0042(18)
C11 0.027(2) 0.035(2) 0.028(2) 0.0016(18) 0.0079(17) 0.0021(17)
C12 0.035(3) 0.053(3) 0.034(2) -0.009(2) 0.0070(18) 0.003(2)

loop_
_geom_bond_atom_site_label_1
_geom_bond_atom_site_label_2
_geom_bond_distance
_geom_bond_site_symmetry_2
_geom_bond_publ_flag
O1 C1 1.423(5) . ?
O2 C3 1.201(5) . ?
O3 C5 1.434(4) . ?
C1 C2 1.517(5) . ?
C2 C3 1.526(5) . ?
C2 C12 1.535(6) . ?
C3 C4 1.514(5) . ?
C4 C5 1.529(5) . ?
C5 C6 1.519(5) . ?
C6 C7 1.385(5) . ?
C6 C11 1.387(5) . ?
C7 C8 1.395(5) . ?
C8 C9 1.368(5) . ?
C9 C10 1.375(6) . ?
C10 C11 1.393(6) . ?

loop_
_cod_related_entry_id
_cod_related_entry_database
_cod_related_entry_code
1 ChemSpider 30658479
